data_7018218
loop_
_publ_author_name
'Oseback, Shannon N.'
'Shim, Sarah W.'
'Kumar, Mukesh'
'Greer, Samuel M.'
'Gardner, Sean R.'
'Lemar, Keisha M.'
'Degregory, Paul R.'
'Papish, Elizabeth T.'
'Tierney, David L.'
'Zeller, Matthias'
'Yap, Glenn P. A.'

_publ_section_title
;
 Crowded bis ligand complexes of Ttz(Ph,Me) with first row transition
 metals rearrange due to ligand field effects: structural and electronic
 characterization (Ttz(Ph,Me) =
 tris(3-phenyl-5-methyl-1,2,4-triazolyl)borate).
;
_journal_issue 9
_journal_name_full 'Dalton transactions (Cambridge, England : 2003)'
_journal_page_first 2774
_journal_page_last 2787
_journal_paper_doi 10.1039/c2dt12029a
_journal_volume 41
_journal_year 2012
_chemical_formula_sum 'C27 H27 B Cl N9 Ni O'
_chemical_formula_weight 598.55
_chemical_name_systematic
;
?
;
_space_group_IT_number 14
_symmetry_cell_setting monoclinic
_symmetry_space_group_name_Hall '-P 2yn'
_symmetry_space_group_name_H-M 'P 1 21/n 1'
_atom_sites_solution_hydrogens geom
_atom_sites_solution_primary direct
_atom_sites_solution_secondary difmap
_audit_creation_method SHELXL-97
_cell_angle_alpha 90.00
_cell_angle_beta 90.630(2)
_cell_angle_gamma 90.00
_cell_formula_units_Z 4
_cell_length_a 12.1457(10)
_cell_length_b 16.6085(13)
_cell_length_c 13.3465(10)
_cell_measurement_reflns_used 3130
_cell_measurement_temperature 100(2)
_cell_measurement_theta_max 29.47
_cell_measurement_theta_min 2.25
_cell_volume 2692.1(4)
_computing_cell_refinement 'Apex2 v2008.2-4 '
_computing_data_collection 'Apex2 v2008.2-4 (Bruker, 2008)'
_computing_data_reduction 'Apex2 v2008.2-4 '
_computing_molecular_graphics 'SHELXTL 6.14'
_computing_publication_material 'SHELXTL 6.14'
_computing_structure_refinement 'SHELXTL 6.14'
_computing_structure_solution 'SHELXTL 6.14 (Bruker, 2000-2003; Sheldrick, 2008)'
_diffrn_ambient_temperature 100(2)
_diffrn_measured_fraction_theta_full 0.990
_diffrn_measured_fraction_theta_max 0.990
_diffrn_measurement_device_type 'Bruker AXS SMART APEX CCD diffractometer'
_diffrn_measurement_method '\w scans'
_diffrn_radiation_monochromator graphite
_diffrn_radiation_source 'fine-focus sealed tube'
_diffrn_radiation_type MoK\a
_diffrn_radiation_wavelength 0.71073
_diffrn_reflns_av_R_equivalents 0.0465
_diffrn_reflns_av_sigmaI/netI 0.0632
_diffrn_reflns_limit_h_max 16
_diffrn_reflns_limit_h_min -16
_diffrn_reflns_limit_k_max 19
_diffrn_reflns_limit_k_min -22
_diffrn_reflns_limit_l_max 14
_diffrn_reflns_limit_l_min -17
_diffrn_reflns_number 17561
_diffrn_reflns_theta_full 28.28
_diffrn_reflns_theta_max 28.28
_diffrn_reflns_theta_min 1.96
_diffrn_standards_number 0
_exptl_absorpt_coefficient_mu 0.860
_exptl_absorpt_correction_T_max 0.934
_exptl_absorpt_correction_T_min 0.827
_exptl_absorpt_correction_type multi-scan
_exptl_absorpt_process_details 'Apex2 v2008.2-4 (Bruker, 2008)'
_exptl_crystal_colour brown
_exptl_crystal_density_diffrn 1.477
_exptl_crystal_density_method 'not measured'
_exptl_crystal_description plate
_exptl_crystal_F_000 1240
_exptl_crystal_size_max 0.3
_exptl_crystal_size_mid 0.22
_exptl_crystal_size_min 0.08
_refine_diff_density_max 1.167
_refine_diff_density_min -0.672
_refine_diff_density_rms 0.092
_refine_ls_extinction_method none
_refine_ls_goodness_of_fit_ref 1.037
_refine_ls_hydrogen_treatment mixed
_refine_ls_matrix_type full
_refine_ls_number_parameters 370
_refine_ls_number_reflns 6615
_refine_ls_number_restraints 2
_refine_ls_restrained_S_all 1.037
_refine_ls_R_factor_all 0.0811
_refine_ls_R_factor_gt 0.0543
_refine_ls_shift/su_max 0.001
_refine_ls_shift/su_mean 0.000
_refine_ls_structure_factor_coef Fsqd
_refine_ls_weighting_details 'calc w=1/[\s^2^(Fo^2^)+(0.0639P)^2^+1.7657P] where P=(Fo^2^+2Fc^2^)/3'
_refine_ls_weighting_scheme calc
_refine_ls_wR_factor_gt 0.1258
_refine_ls_wR_factor_ref 0.1413
_reflns_number_gt 4812
_reflns_number_total 6615
_reflns_threshold_expression I>2\s(I)
_cod_data_source_file c2dt12029a.txt
_cod_data_source_block 08mz481_0m
_cod_depositor_comments
;
The following automatic conversions were performed:

'_symmetry_cell_setting' value 'Monoclinic' changed to 'monoclinic'
according to /home/saulius/struct/CIF-dictionaries/cif_core.dic
dictionary named 'cif_core.dic' version 2.4.1 from 2010-06-29.

Automatic conversion script
Id: cif_fix_values 1715 2011-07-08 13:25:40Z adriana 
;
_cod_original_sg_symbol_H-M P2(1)/n
_cod_database_code 7018218

loop_
_symmetry_equiv_pos_as_xyz
'x, y, z'
'-x+1/2, y+1/2, -z+1/2'
'-x, -y, -z'
'x-1/2, -y-1/2, z-1/2'

loop_
_atom_site_label
_atom_site_type_symbol
_atom_site_fract_x
_atom_site_fract_y
_atom_site_fract_z
_atom_site_U_iso_or_equiv
_atom_site_adp_type
_atom_site_occupancy
_atom_site_symmetry_multiplicity
_atom_site_calc_flag
_atom_site_refinement_flags
B1 B 0.4785(3) 0.3629(2) 0.7319(3) 0.0219(7) Uani 1 1 d .
H1 H 0.4133 0.3265 0.7244 0.026 Uiso 1 1 calc R
C1 C 0.5194(3) 0.17866(19) 0.6815(3) 0.0292(7) Uani 1 1 d .
H1A H 0.5515 0.1273 0.6606 0.044 Uiso 1 1 calc R
H1B H 0.4567 0.1919 0.6376 0.044 Uiso 1 1 calc R
H1C H 0.4943 0.1743 0.7508 0.044 Uiso 1 1 calc R
C2 C 0.6039(3) 0.24327(18) 0.6746(2) 0.0226(6) Uani 1 1 d .
C3 C 0.7484(2) 0.31029(18) 0.6470(2) 0.0211(6) Uani 1 1 d .
C4 C 0.8546(2) 0.32978(18) 0.5999(2) 0.0233(6) Uani 1 1 d .
C5 C 0.9490(3) 0.2860(2) 0.6211(3) 0.0318(8) Uani 1 1 d .
H5 H 0.9500 0.2478 0.6742 0.038 Uiso 1 1 calc R
C6 C 1.0429(3) 0.2986(2) 0.5635(3) 0.0395(9) Uani 1 1 d .
H6 H 1.1080 0.2685 0.5770 0.047 Uiso 1 1 calc R
C7 C 1.0414(3) 0.3547(2) 0.4868(3) 0.0401(9) Uani 1 1 d .
H7 H 1.1050 0.3620 0.4471 0.048 Uiso 1 1 calc R
C8 C 0.9485(3) 0.4000(2) 0.4675(3) 0.0340(8) Uani 1 1 d .
H8 H 0.9487 0.4394 0.4159 0.041 Uiso 1 1 calc R
C9 C 0.8554(3) 0.3876(2) 0.5237(3) 0.0284(7) Uani 1 1 d .
H9 H 0.7912 0.4187 0.5105 0.034 Uiso 1 1 calc R
C10 C 0.3292(3) 0.3270(2) 0.9195(3) 0.0264(7) Uani 1 1 d .
H10A H 0.3395 0.2706 0.9001 0.040 Uiso 1 1 calc R
H10B H 0.2818 0.3539 0.8699 0.040 Uiso 1 1 calc R
H10C H 0.2947 0.3294 0.9854 0.040 Uiso 1 1 calc R
C11 C 0.4383(2) 0.36826(17) 0.9240(2) 0.0215(6) Uani 1 1 d .
C12 C 0.5884(2) 0.42229(17) 0.9728(2) 0.0198(6) Uani 1 1 d .
C13 C 0.6779(3) 0.44593(18) 1.0416(2) 0.0225(6) Uani 1 1 d .
C14 C 0.6712(3) 0.4241(2) 1.1421(2) 0.0292(7) Uani 1 1 d .
H14 H 0.6072 0.3977 1.1657 0.035 Uiso 1 1 calc R
C15 C 0.7578(3) 0.4407(2) 1.2079(3) 0.0348(8) Uani 1 1 d .
H15 H 0.7531 0.4246 1.2761 0.042 Uiso 1 1 calc R
C16 C 0.8507(3) 0.4804(2) 1.1749(3) 0.0340(8) Uani 1 1 d .
H16 H 0.9089 0.4930 1.2205 0.041 Uiso 1 1 calc R
C17 C 0.8582(3) 0.5016(2) 1.0761(3) 0.0290(7) Uani 1 1 d .
H17 H 0.9222 0.5286 1.0533 0.035 Uiso 1 1 calc R
C18 C 0.7738(3) 0.48422(19) 1.0084(3) 0.0265(7) Uani 1 1 d .
H18 H 0.7809 0.4983 0.9398 0.032 Uiso 1 1 calc R
C19 C 0.2762(3) 0.4155(2) 0.5938(3) 0.0348(8) Uani 1 1 d .
H19A H 0.2315 0.4131 0.6544 0.052 Uiso 1 1 calc R
H19B H 0.2976 0.3608 0.5742 0.052 Uiso 1 1 calc R
H19C H 0.2333 0.4403 0.5394 0.052 Uiso 1 1 calc R
C20 C 0.3770(3) 0.46435(19) 0.6141(2) 0.0257(7) Uani 1 1 d .
C21 C 0.4896(3) 0.56116(19) 0.6230(2) 0.0235(6) Uani 1 1 d .
C22 C 0.5339(3) 0.6430(2) 0.6117(2) 0.0289(7) Uani 1 1 d .
C23 C 0.4582(3) 0.7039(2) 0.5879(3) 0.0401(9) Uani 1 1 d .
H23 H 0.3831 0.6907 0.5758 0.048 Uiso 1 1 calc R
C24 C 0.4920(4) 0.7825(2) 0.5818(3) 0.0497(11) Uani 1 1 d .
H24 H 0.4400 0.8239 0.5678 0.060 Uiso 1 1 calc R
C25 C 0.6029(4) 0.8017(2) 0.5962(3) 0.0506(11) Uani 1 1 d .
H25 H 0.6257 0.8563 0.5921 0.061 Uiso 1 1 calc R
C26 C 0.6796(3) 0.7430(2) 0.6162(3) 0.0366(8) Uani 1 1 d .
H26 H 0.7552 0.7565 0.6241 0.044 Uiso 1 1 calc R
C27 C 0.6447(3) 0.6622(2) 0.6249(2) 0.0301(7) Uani 1 1 d .
H27 H 0.6967 0.6210 0.6397 0.036 Uiso 1 1 calc R
Cl1 Cl 0.85377(7) 0.50531(6) 0.73296(8) 0.0411(2) Uani 1 1 d .
N1 N 0.5837(2) 0.32037(14) 0.69701(19) 0.0203(5) Uani 1 1 d .
N2 N 0.67809(19) 0.36410(15) 0.68135(19) 0.0206(5) Uani 1 1 d .
N3 N 0.7067(2) 0.23385(15) 0.6443(2) 0.0232(6) Uani 1 1 d .
N4 N 0.49673(19) 0.38597(14) 0.84273(19) 0.0200(5) Uani 1 1 d .
N5 N 0.5936(2) 0.42188(14) 0.87303(19) 0.0207(5) Uani 1 1 d .
N6 N 0.4920(2) 0.39080(15) 1.00674(19) 0.0219(5) Uani 1 1 d .
N7 N 0.4620(2) 0.43977(15) 0.67046(19) 0.0222(5) Uani 1 1 d .
N8 N 0.5364(2) 0.50237(15) 0.67742(19) 0.0214(5) Uani 1 1 d .
N9 N 0.3923(2) 0.53960(17) 0.5822(2) 0.0276(6) Uani 1 1 d .
Ni1 Ni 0.67609(3) 0.47785(2) 0.75618(3) 0.01927(12) Uani 1 1 d .
O1 O 0.65570(18) 0.58654(13) 0.83300(17) 0.0239(5) Uani 1 1 d D
H1D H 0.704(2) 0.6227(18) 0.844(3) 0.036 Uiso 1 1 d D
H1E H 0.606(2) 0.594(2) 0.878(2) 0.036 Uiso 1 1 d D

loop_
_atom_site_aniso_label
_atom_site_aniso_U_11
_atom_site_aniso_U_22
_atom_site_aniso_U_33
_atom_site_aniso_U_23
_atom_site_aniso_U_13
_atom_site_aniso_U_12
B1 0.0204(16) 0.0170(17) 0.0286(19) -0.0024(14) 0.0070(14) 0.0000(12)
C1 0.0286(16) 0.0148(16) 0.044(2) -0.0028(14) 0.0099(14) -0.0050(12)
C2 0.0246(15) 0.0185(15) 0.0250(17) 0.0019(12) 0.0045(12) 0.0003(11)
C3 0.0233(15) 0.0178(15) 0.0223(16) -0.0005(12) 0.0038(12) 0.0013(11)
C4 0.0225(15) 0.0182(15) 0.0294(17) -0.0070(12) 0.0085(12) -0.0029(11)
C5 0.0270(17) 0.0227(17) 0.046(2) -0.0016(15) 0.0063(15) -0.0024(13)
C6 0.0229(17) 0.030(2) 0.066(3) -0.0094(18) 0.0068(17) -0.0011(14)
C7 0.0299(18) 0.044(2) 0.047(2) -0.0075(18) 0.0130(16) -0.0134(16)
C8 0.0383(19) 0.0296(19) 0.0343(19) -0.0034(15) 0.0093(16) -0.0073(15)
C9 0.0282(16) 0.0232(17) 0.0339(18) -0.0052(14) 0.0069(14) -0.0017(13)
C10 0.0260(16) 0.0224(17) 0.0310(18) 0.0009(13) 0.0110(13) -0.0025(12)
C11 0.0242(15) 0.0130(14) 0.0273(17) -0.0006(12) 0.0093(12) 0.0025(11)
C12 0.0228(14) 0.0126(14) 0.0240(16) 0.0016(11) 0.0080(12) 0.0024(11)
C13 0.0283(16) 0.0120(14) 0.0271(17) -0.0021(12) 0.0040(13) 0.0054(11)
C14 0.0291(17) 0.0293(19) 0.0294(18) -0.0017(14) 0.0067(14) 0.0046(13)
C15 0.039(2) 0.040(2) 0.0251(18) -0.0045(15) 0.0009(14) 0.0098(16)
C16 0.0298(17) 0.034(2) 0.038(2) -0.0119(16) -0.0035(15) 0.0066(14)
C17 0.0278(16) 0.0196(16) 0.040(2) -0.0062(14) 0.0021(14) 0.0020(12)
C18 0.0287(16) 0.0187(16) 0.0321(18) -0.0027(13) 0.0039(13) 0.0022(12)
C19 0.0299(17) 0.030(2) 0.045(2) -0.0053(16) -0.0044(15) -0.0024(14)
C20 0.0262(15) 0.0239(17) 0.0269(17) -0.0050(13) 0.0019(13) 0.0003(12)
C21 0.0273(16) 0.0187(16) 0.0247(16) 0.0021(12) 0.0068(12) 0.0019(12)
C22 0.0374(18) 0.0197(17) 0.0296(18) 0.0049(13) 0.0041(14) 0.0009(13)
C23 0.042(2) 0.029(2) 0.050(2) 0.0113(17) -0.0027(17) 0.0014(16)
C24 0.056(3) 0.022(2) 0.071(3) 0.0121(19) -0.007(2) 0.0027(18)
C25 0.071(3) 0.025(2) 0.056(3) 0.0138(18) 0.002(2) -0.0127(19)
C26 0.046(2) 0.030(2) 0.033(2) 0.0031(15) 0.0027(16) -0.0072(16)
C27 0.0349(18) 0.0278(19) 0.0276(18) 0.0033(14) 0.0065(14) -0.0042(14)
Cl1 0.0266(4) 0.0360(5) 0.0610(6) -0.0200(4) 0.0138(4) -0.0093(3)
N1 0.0232(12) 0.0129(12) 0.0250(14) -0.0013(10) 0.0062(10) -0.0018(9)
N2 0.0191(12) 0.0150(13) 0.0278(14) -0.0017(10) 0.0070(10) -0.0017(9)
N3 0.0266(13) 0.0144(13) 0.0286(15) -0.0001(10) 0.0068(11) -0.0014(10)
N4 0.0190(12) 0.0135(12) 0.0275(14) -0.0006(10) 0.0066(10) -0.0013(9)
N5 0.0214(12) 0.0142(12) 0.0267(14) -0.0003(10) 0.0058(10) -0.0018(9)
N6 0.0241(13) 0.0156(13) 0.0261(14) -0.0008(10) 0.0076(11) 0.0003(10)
N7 0.0226(13) 0.0175(13) 0.0265(14) -0.0023(10) 0.0053(10) -0.0007(10)
N8 0.0233(13) 0.0166(13) 0.0245(14) -0.0009(10) 0.0071(10) -0.0032(10)
N9 0.0293(14) 0.0244(15) 0.0292(15) -0.0005(11) 0.0014(11) 0.0037(11)
Ni1 0.01991(19) 0.0136(2) 0.0245(2) -0.00060(15) 0.00724(14) -0.00128(14)
O1 0.0263(11) 0.0160(11) 0.0297(12) -0.0040(9) 0.0129(9) -0.0033(8)

loop_
_atom_type_symbol
_atom_type_description
_atom_type_scat_dispersion_real
_atom_type_scat_dispersion_imag
_atom_type_scat_source
C C 0.0033 0.0016 'International Tables Vol C Tables 4.2.6.8 and 6.1.1.4'
H H 0.0000 0.0000 'International Tables Vol C Tables 4.2.6.8 and 6.1.1.4'
B B 0.0013 0.0007 'International Tables Vol C Tables 4.2.6.8 and 6.1.1.4'
N N 0.0061 0.0033 'International Tables Vol C Tables 4.2.6.8 and 6.1.1.4'
Ni Ni 0.3393 1.1124 'International Tables Vol C Tables 4.2.6.8 and 6.1.1.4'
O O 0.0106 0.0060 'International Tables Vol C Tables 4.2.6.8 and 6.1.1.4'
Cl Cl 0.1484 0.1585 'International Tables Vol C Tables 4.2.6.8 and 6.1.1.4'

loop_
_geom_angle_atom_site_label_1
_geom_angle_atom_site_label_2
_geom_angle_atom_site_label_3
_geom_angle
N7 B1 N1 108.9(3)
N7 B1 N4 108.8(2)
N1 B1 N4 107.1(2)
N7 B1 H1 110.6
N1 B1 H1 110.6
N4 B1 H1 110.6
C2 C1 H1A 109.5
C2 C1 H1B 109.5
H1A C1 H1B 109.5
C2 C1 H1C 109.5
H1A C1 H1C 109.5
H1B C1 H1C 109.5
N3 C2 N1 110.9(3)
N3 C2 C1 125.9(3)
N1 C2 C1 123.2(3)
N2 C3 N3 113.4(3)
N2 C3 C4 124.8(3)
N3 C3 C4 121.1(3)
C5 C4 C9 119.8(3)
C5 C4 C3 121.5(3)
C9 C4 C3 118.2(3)
C4 C5 C6 119.2(3)
C4 C5 H5 120.4
C6 C5 H5 120.4
C7 C6 C5 120.2(3)
C7 C6 H6 119.9
C5 C6 H6 119.9
C8 C7 C6 120.7(3)
C8 C7 H7 119.6
C6 C7 H7 119.6
C7 C8 C9 119.4(3)
C7 C8 H8 120.3
C9 C8 H8 120.3
C8 C9 C4 120.7(3)
C8 C9 H9 119.7
C4 C9 H9 119.7
C11 C10 H10A 109.5
C11 C10 H10B 109.5
H10A C10 H10B 109.5
C11 C10 H10C 109.5
H10A C10 H10C 109.5
H10B C10 H10C 109.5
N6 C11 N4 110.6(3)
N6 C11 C10 126.2(3)
N4 C11 C10 123.2(3)
N5 C12 N6 112.3(3)
N5 C12 C13 125.6(3)
N6 C12 C13 121.8(3)
C14 C13 C18 118.7(3)
C14 C13 C12 118.8(3)
C18 C13 C12 122.4(3)
C15 C14 C13 120.3(3)
C15 C14 H14 119.8
C13 C14 H14 119.8
C16 C15 C14 120.5(3)
C16 C15 H15 119.8
C14 C15 H15 119.8
C17 C16 C15 119.5(3)
C17 C16 H16 120.3
C15 C16 H16 120.3
C16 C17 C18 121.2(3)
C16 C17 H17 119.4
C18 C17 H17 119.4
C17 C18 C13 119.9(3)
C17 C18 H18 120.1
C13 C18 H18 120.1
C20 C19 H19A 109.5
C20 C19 H19B 109.5
H19A C19 H19B 109.5
C20 C19 H19C 109.5
H19A C19 H19C 109.5
H19B C19 H19C 109.5
N9 C20 N7 110.9(3)
N9 C20 C19 124.7(3)
N7 C20 C19 124.3(3)
N8 C21 N9 113.0(3)
N8 C21 C22 125.2(3)
N9 C21 C22 121.8(3)
C27 C22 C23 119.6(3)
C27 C22 C21 123.6(3)
C23 C22 C21 116.8(3)
C24 C23 C22 120.3(4)
C24 C23 H23 119.8
C22 C23 H23 119.8
C23 C24 C25 119.9(4)
C23 C24 H24 120.1
C25 C24 H24 120.1
C26 C25 C24 121.1(4)
C26 C25 H25 119.4
C24 C25 H25 119.4
C25 C26 C27 119.1(4)
C25 C26 H26 120.4
C27 C26 H26 120.4
C22 C27 C26 119.9(3)
C22 C27 H27 120.1
C26 C27 H27 120.1
C2 N1 N2 108.4(2)
C2 N1 B1 131.5(3)
N2 N1 B1 120.1(2)
C3 N2 N1 103.8(2)
C3 N2 Ni1 140.4(2)
N1 N2 Ni1 112.46(17)
C2 N3 C3 103.4(2)
C11 N4 N5 108.5(2)
C11 N4 B1 130.7(3)
N5 N4 B1 120.2(2)
C12 N5 N4 104.2(2)
C12 N5 Ni1 140.7(2)
N4 N5 Ni1 112.97(18)
C11 N6 C12 104.3(3)
C20 N7 N8 108.0(3)
C20 N7 B1 130.8(3)
N8 N7 B1 120.8(3)
C21 N8 N7 103.9(3)
C21 N8 Ni1 140.8(2)
N7 N8 Ni1 115.27(19)
C20 N9 C21 104.2(3)
N8 Ni1 N5 94.09(10)
N8 Ni1 O1 88.73(10)
N5 Ni1 O1 87.57(9)
N8 Ni1 N2 87.08(10)
N5 Ni1 N2 87.90(10)
O1 Ni1 N2 173.60(9)
N8 Ni1 Cl1 133.82(8)
N5 Ni1 Cl1 132.02(8)
O1 Ni1 Cl1 90.67(7)
N2 Ni1 Cl1 95.73(7)
Ni1 O1 H1D 127(3)
Ni1 O1 H1E 123(3)
H1D O1 H1E 106(3)

loop_
_geom_bond_atom_site_label_1
_geom_bond_atom_site_label_2
_geom_bond_distance
B1 N7 1.530(4)
B1 N1 1.537(4)
B1 N4 1.542(4)
B1 H1 1.0000
C1 C2 1.489(4)
C1 H1A 0.9800
C1 H1B 0.9800
C1 H1C 0.9800
C2 N3 1.326(4)
C2 N1 1.338(4)
C3 N2 1.321(4)
C3 N3 1.367(4)
C3 C4 1.477(4)
C4 C5 1.385(4)
C4 C9 1.399(5)
C5 C6 1.398(5)
C5 H5 0.9500
C6 C7 1.384(6)
C6 H6 0.9500
C7 C8 1.378(5)
C7 H7 0.9500
C8 C9 1.379(5)
C8 H8 0.9500
C9 H9 0.9500
C10 C11 1.493(4)
C10 H10A 0.9800
C10 H10B 0.9800
C10 H10C 0.9800
C11 N6 1.330(4)
C11 N4 1.335(4)
C12 N5 1.334(4)
C12 N6 1.364(4)
C12 C13 1.468(4)
C13 C14 1.393(5)
C13 C18 1.403(4)
C14 C15 1.391(5)
C14 H14 0.9500
C15 C16 1.384(5)
C15 H15 0.9500
C16 C17 1.369(5)
C16 H16 0.9500
C17 C18 1.389(5)
C17 H17 0.9500
C18 H18 0.9500
C19 C20 1.491(4)
C19 H19A 0.9800
C19 H19B 0.9800
C19 H19C 0.9800
C20 N9 1.334(4)
C20 N7 1.335(4)
C21 N8 1.340(4)
C21 N9 1.344(4)
C21 C22 1.470(5)
C22 C27 1.392(5)
C22 C23 1.402(5)
C23 C24 1.371(5)
C23 H23 0.9500
C24 C25 1.395(6)
C24 H24 0.9500
C25 C26 1.373(6)
C25 H25 0.9500
C26 C27 1.413(5)
C26 H26 0.9500
C27 H27 0.9500
Cl1 Ni1 2.2307(9)
N1 N2 1.375(3)
N2 Ni1 2.137(2)
N4 N5 1.376(3)
N5 Ni1 2.082(2)
N7 N8 1.379(3)
N8 Ni1 2.028(3)
Ni1 O1 2.092(2)
O1 H1D 0.853(18)
O1 H1E 0.857(18)

loop_
_geom_hbond_atom_site_label_D
_geom_hbond_atom_site_label_H
_geom_hbond_atom_site_label_A
_geom_hbond_distance_DH
_geom_hbond_distance_HA
_geom_hbond_distance_DA
_geom_hbond_angle_DHA
_geom_hbond_site_symmetry_A
O1 H1E N6 0.857(18) 1.980(19) 2.832(3) 173(4) 3_667
O1 H1D N3 0.853(18) 2.14(2) 2.976(3) 165(4) 2_656

loop_
_geom_torsion_atom_site_label_1
_geom_torsion_atom_site_label_2
_geom_torsion_atom_site_label_3
_geom_torsion_atom_site_label_4
_geom_torsion
N2 C3 C4 C5 138.3(3)
N3 C3 C4 C5 -52.2(4)
N2 C3 C4 C9 -49.3(4)
N3 C3 C4 C9 120.2(3)
C9 C4 C5 C6 -2.1(5)
C3 C4 C5 C6 170.2(3)
C4 C5 C6 C7 0.5(5)
C5 C6 C7 C8 1.4(6)
C6 C7 C8 C9 -1.7(6)
C7 C8 C9 C4 0.1(5)
C5 C4 C9 C8 1.8(5)
C3 C4 C9 C8 -170.8(3)
N5 C12 C13 C14 -163.6(3)
N6 C12 C13 C14 10.3(4)
N5 C12 C13 C18 11.3(5)
N6 C12 C13 C18 -174.8(3)
C18 C13 C14 C15 0.5(5)
C12 C13 C14 C15 175.7(3)
C13 C14 C15 C16 1.2(5)
C14 C15 C16 C17 -1.7(5)
C15 C16 C17 C18 0.4(5)
C16 C17 C18 C13 1.4(5)
C14 C13 C18 C17 -1.8(5)
C12 C13 C18 C17 -176.7(3)
N8 C21 C22 C27 23.8(5)
N9 C21 C22 C27 -160.0(3)
N8 C21 C22 C23 -155.3(3)
N9 C21 C22 C23 21.0(5)
C27 C22 C23 C24 -2.8(6)
C21 C22 C23 C24 176.2(4)
C22 C23 C24 C25 2.1(7)
C23 C24 C25 C26 0.2(7)
C24 C25 C26 C27 -1.7(6)
C23 C22 C27 C26 1.3(5)
C21 C22 C27 C26 -177.7(3)
C25 C26 C27 C22 0.9(5)
N3 C2 N1 N2 -0.4(4)
C1 C2 N1 N2 -179.1(3)
N3 C2 N1 B1 177.9(3)
C1 C2 N1 B1 -0.8(5)
N7 B1 N1 C2 -133.4(3)
N4 B1 N1 C2 109.0(4)
N7 B1 N1 N2 44.8(4)
N4 B1 N1 N2 -72.8(3)
N3 C3 N2 N1 -3.0(3)
C4 C3 N2 N1 167.1(3)
N3 C3 N2 Ni1 153.1(2)
C4 C3 N2 Ni1 -36.8(5)
C2 N1 N2 C3 2.0(3)
B1 N1 N2 C3 -176.5(3)
C2 N1 N2 Ni1 -161.7(2)
B1 N1 N2 Ni1 19.7(3)
N1 C2 N3 C3 -1.3(3)
C1 C2 N3 C3 177.3(3)
N2 C3 N3 C2 2.8(4)
C4 C3 N3 C2 -167.7(3)
N6 C11 N4 N5 0.0(3)
C10 C11 N4 N5 -178.6(3)
N6 C11 N4 B1 171.1(3)
C10 C11 N4 B1 -7.6(5)
N7 B1 N4 C11 118.4(3)
N1 B1 N4 C11 -123.9(3)
N7 B1 N4 N5 -71.4(3)
N1 B1 N4 N5 46.2(3)
N6 C12 N5 N4 -1.9(3)
C13 C12 N5 N4 172.5(3)
N6 C12 N5 Ni1 159.2(2)
C13 C12 N5 Ni1 -26.4(5)
C11 N4 N5 C12 1.1(3)
B1 N4 N5 C12 -171.1(2)
C11 N4 N5 Ni1 -166.03(18)
B1 N4 N5 Ni1 21.8(3)
N4 C11 N6 C12 -1.1(3)
C10 C11 N6 C12 177.5(3)
N5 C12 N6 C11 1.9(3)
C13 C12 N6 C11 -172.7(3)
N9 C20 N7 N8 0.9(3)
C19 C20 N7 N8 -176.3(3)
N9 C20 N7 B1 173.2(3)
C19 C20 N7 B1 -4.0(5)
N1 B1 N7 C20 123.8(3)
N4 B1 N7 C20 -119.8(3)
N1 B1 N7 N8 -64.8(3)
N4 B1 N7 N8 51.6(3)
N9 C21 N8 N7 -0.4(3)
C22 C21 N8 N7 176.2(3)
N9 C21 N8 Ni1 176.2(2)
C22 C21 N8 Ni1 -7.2(5)
C20 N7 N8 C21 -0.3(3)
B1 N7 N8 C21 -173.5(3)
C20 N7 N8 Ni1 -178.0(2)
B1 N7 N8 Ni1 8.9(3)
N7 C20 N9 C21 -1.1(3)
C19 C20 N9 C21 176.1(3)
N8 C21 N9 C20 0.9(4)
C22 C21 N9 C20 -175.8(3)
C21 N8 Ni1 N5 138.5(3)
N7 N8 Ni1 N5 -45.1(2)
C21 N8 Ni1 O1 51.0(3)
N7 N8 Ni1 O1 -132.6(2)
C21 N8 Ni1 N2 -133.8(3)
N7 N8 Ni1 N2 42.6(2)
C21 N8 Ni1 Cl1 -38.7(4)
N7 N8 Ni1 Cl1 137.70(16)
C12 N5 Ni1 N8 -130.8(3)
N4 N5 Ni1 N8 29.24(19)
C12 N5 Ni1 O1 -42.3(3)
N4 N5 Ni1 O1 117.80(19)
C12 N5 Ni1 N2 142.3(3)
N4 N5 Ni1 N2 -57.68(19)
C12 N5 Ni1 Cl1 46.4(4)
N4 N5 Ni1 Cl1 -153.50(14)
C3 N2 Ni1 N8 147.3(3)
N1 N2 Ni1 N8 -57.9(2)
C3 N2 Ni1 N5 -118.5(3)
N1 N2 Ni1 N5 36.3(2)
C3 N2 Ni1 Cl1 13.5(3)
N1 N2 Ni1 Cl1 168.31(18)
